data_7244166
loop_
_publ_author_name
'Li, Xin'
'Zhuang, Yongbing'
'Ran, Qichao'
'Liu, Xiangyang'

_publ_section_title
;
 Oxidative evolution of <i>Z</i>/<i>E</i>-diaminotetraphenylethylene.
;
_journal_issue 4
_journal_name_full 'Physical chemistry chemical physics : PCCP'
_journal_page_first 1960
_journal_page_last 1964
_journal_paper_doi 10.1039/d1cp05303e
_journal_volume 24
_journal_year 2022
_chemical_formula_moiety 'C26 H22 N2'
_chemical_formula_sum 'C26 H22 N2'
_chemical_formula_weight 362.45
_space_group_crystal_system triclinic
_space_group_IT_number 2
_space_group_name_Hall '-P 1'
_space_group_name_H-M_alt 'P -1'
_atom_sites_solution_hydrogens mixed
_atom_sites_solution_primary iterative
_audit_creation_date 2021-06-18
_audit_creation_method
;
Olex2 1.2
(compiled 2018.05.29 svn.r3508 for OlexSys, GUI svn.r5506)
;
_audit_update_record
;
2021-11-03 deposited with the CCDC.	2022-01-04 downloaded from the CCDC.
;
_cell_angle_alpha 76.016(8)
_cell_angle_beta 84.388(8)
_cell_angle_gamma 76.867(9)
_cell_formula_units_Z 2
_cell_length_a 9.1427(9)
_cell_length_b 10.2655(10)
_cell_length_c 11.2401(11)
_cell_measurement_reflns_used 1033
_cell_measurement_temperature 293(2)
_cell_measurement_theta_max 24.3080
_cell_measurement_theta_min 3.4010
_cell_volume 995.87(18)
_computing_cell_refinement
;
CrysAlisPro, Agilent Technologies,
Version 1.171.37.34 (release 22-05-2014 CrysAlis171 .NET)
(compiled May 22 2014,16:03:01)
;
_computing_data_collection
;
CrysAlisPro, Agilent Technologies,
Version 1.171.37.34 (release 22-05-2014 CrysAlis171 .NET)
(compiled May 22 2014,16:03:01)
;
_computing_data_reduction
;
CrysAlisPro, Agilent Technologies,
Version 1.171.37.34 (release 22-05-2014 CrysAlis171 .NET)
(compiled May 22 2014,16:03:01)
;
_computing_molecular_graphics 'Olex2 (Dolomanov et al., 2009)'
_computing_publication_material 'Olex2 (Dolomanov et al., 2009)'
_computing_structure_refinement 'ShelXL (Sheldrick, 2015)'
_computing_structure_solution
;
Superflip (Palatinus & Chapuis, 2007;Palatinus & van der Lee, 2008;
Palatinus et al., 2012)
;
_diffrn_ambient_temperature 293.15
_diffrn_detector 'CCD plate'
_diffrn_detector_area_resol_mean 16.0874
_diffrn_detector_type Eos
_diffrn_measured_fraction_theta_full 0.998
_diffrn_measured_fraction_theta_max 0.998
_diffrn_measurement_details
;
#__ type_ start__ end____ width___ exp.time_
  1 omega   16.00   85.00   1.0000  160.0000
omega____ theta____ kappa____ phi______ frames
    -       17.5086   57.0000   30.0000 69

#__ type_ start__ end____ width___ exp.time_
  2 omega    3.00   68.00   1.0000  160.0000
omega____ theta____ kappa____ phi______ frames
    -       17.5086   57.0000  -30.0000 65

#__ type_ start__ end____ width___ exp.time_
  3 omega    1.00   87.00   1.0000  160.0000
omega____ theta____ kappa____ phi______ frames
    -       17.5086   38.0000 -150.0000 86

#__ type_ start__ end____ width___ exp.time_
  4 omega  -19.00   21.00   1.0000  160.0000
omega____ theta____ kappa____ phi______ frames
    -      -15.3211  -99.0000 -150.0000 40

#__ type_ start__ end____ width___ exp.time_
  5 omega    3.00   87.00   1.0000  160.0000
omega____ theta____ kappa____ phi______ frames
    -       17.5086   38.0000  120.0000 84

#__ type_ start__ end____ width___ exp.time_
  6 omega  -66.00  -39.00   1.0000  160.0000
omega____ theta____ kappa____ phi______ frames
    -      -15.3211 -178.0000  150.0000 27
;
_diffrn_measurement_device 'four-circle diffractometer'
_diffrn_measurement_device_type 'Xcalibur, Eos'
_diffrn_measurement_method '\w scans'
_diffrn_orient_matrix_UB_11 0.0650577000
_diffrn_orient_matrix_UB_12 0.0281618000
_diffrn_orient_matrix_UB_13 -0.0057691000
_diffrn_orient_matrix_UB_21 -0.0457845000
_diffrn_orient_matrix_UB_22 0.0644745000
_diffrn_orient_matrix_UB_23 0.0047933000
_diffrn_orient_matrix_UB_31 0.0055550000
_diffrn_orient_matrix_UB_32 -0.0188692000
_diffrn_orient_matrix_UB_33 0.0646653000
_diffrn_radiation_monochromator graphite
_diffrn_radiation_probe x-ray
_diffrn_radiation_type MoK\a
_diffrn_radiation_wavelength 0.71073
_diffrn_reflns_av_R_equivalents 0.0378
_diffrn_reflns_av_unetI/netI 0.1085
_diffrn_reflns_Laue_measured_fraction_full 0.998
_diffrn_reflns_Laue_measured_fraction_max 0.998
_diffrn_reflns_limit_h_max 11
_diffrn_reflns_limit_h_min -11
_diffrn_reflns_limit_k_max 12
_diffrn_reflns_limit_k_min -12
_diffrn_reflns_limit_l_max 8
_diffrn_reflns_limit_l_min -14
_diffrn_reflns_number 7741
_diffrn_reflns_point_group_measured_fraction_full 0.998
_diffrn_reflns_point_group_measured_fraction_max 0.998
_diffrn_reflns_theta_full 25.242
_diffrn_reflns_theta_max 26.366
_diffrn_reflns_theta_min 2.890
_diffrn_source 'Enhance (Mo) X-ray Source'
_exptl_absorpt_coefficient_mu 0.071
_exptl_absorpt_correction_T_max 1.00000
_exptl_absorpt_correction_T_min 0.99098
_exptl_absorpt_correction_type multi-scan
_exptl_absorpt_process_details
;
CrysAlisPro, Agilent Technologies,
Version 1.171.37.34 (release 22-05-2014 CrysAlis171 .NET)
(compiled May 22 2014,16:03:01)
Empirical absorption correction using spherical harmonics,
 implemented in SCALE3 ABSPACK scaling algorithm.
;
_exptl_crystal_density_diffrn 1.209
_exptl_crystal_density_method 'not measured'
_exptl_crystal_F_000 384
_exptl_crystal_size_max 0.35
_exptl_crystal_size_mid 0.1
_exptl_crystal_size_min 0.05
_refine_diff_density_max 0.203
_refine_diff_density_min -0.213
_refine_diff_density_rms 0.033
_refine_ls_extinction_method none
_refine_ls_goodness_of_fit_ref 1.003
_refine_ls_hydrogen_treatment constr
_refine_ls_matrix_type full
_refine_ls_number_parameters 255
_refine_ls_number_reflns 4053
_refine_ls_number_restraints 0
_refine_ls_restrained_S_all 1.003
_refine_ls_R_factor_all 0.1747
_refine_ls_R_factor_gt 0.0611
_refine_ls_shift/su_max 0.001
_refine_ls_shift/su_mean 0.000
_refine_ls_structure_factor_coef Fsqd
_refine_ls_weighting_details 'w=1/[\s^2^(Fo^2^)+(0.0327P)^2^] where P=(Fo^2^+2Fc^2^)/3'
_refine_ls_weighting_scheme calc
_refine_ls_wR_factor_gt 0.1032
_refine_ls_wR_factor_ref 0.1460
_reflns_Friedel_coverage 0.000
_reflns_number_gt 1664
_reflns_number_total 4053
_reflns_threshold_expression 'I > 2\s(I)'
_cod_data_source_file d1cp05303e2.cif
_cod_data_source_block Z-2NH2-TPE
_cod_depositor_comments 'Adding full bibliography for 7244164--7244166.cif.'
_cod_original_cell_volume 995.86(18)
_cod_database_code 7244166
_shelx_shelxl_version_number 2018/3
_chemical_oxdiff_formula c12h12n2o3br1
_shelx_space_group_comment
;
The symmetry employed for this shelxl refinement is uniquely defined
by the following loop, which should always be used as a source of
symmetry information in preference to the above space-group names.
They are only intended as comments.
;
_shelx_estimated_absorpt_t_max 0.996
_shelx_estimated_absorpt_t_min 0.976
_reflns_odcompleteness_completeness 99.83
_reflns_odcompleteness_iscentric 1
_reflns_odcompleteness_theta 26.32
_olex2_refinement_description
;
1. Fixed Uiso
 At 1.2 times of:
  All C(H) groups, All N(H,H) groups
2.a Rotating group:
 N1(H1A,H1B), N2(H2A,H2B)
2.b Aromatic/amide H refined with riding coordinates:
 C4(H4), C5(H5), C7(H7), C8(H8), C10(H10), C11(H11), C12(H12), C13(H13),
 C14(H14), C16(H16), C17(H17), C19(H19), C20(H20), C22(H22), C23(H23), C24(H24),
  C25(H25), C26(H26)
;
_olex2_submission_special_instructions 'No special instructions were received'

loop_
_space_group_symop_operation_xyz
'x, y, z'
'-x, -y, -z'

loop_
_atom_site_label
_atom_site_type_symbol
_atom_site_fract_x
_atom_site_fract_y
_atom_site_fract_z
_atom_site_U_iso_or_equiv
_atom_site_adp_type
_atom_site_occupancy
_atom_site_site_symmetry_order
_atom_site_calc_flag
_atom_site_refinement_flags_posn
_atom_site_refinement_flags_adp
_atom_site_refinement_flags_occupancy
_atom_site_disorder_assembly
_atom_site_disorder_group
N1 N 0.0091(3) 0.2473(3) 0.4627(3) 0.0912(10) Uani 1 1 d . . . . .
H1A H 0.054906 0.162517 0.483343 0.109 Uiso 1 1 d GR . . . .
H1B H -0.037811 0.272355 0.526489 0.109 Uiso 1 1 d GR . . . .
N2 N 0.8311(3) -0.0451(3) 0.2315(3) 0.0944(10) Uani 1 1 d . . . . .
H2A H 0.788608 -0.095831 0.291371 0.113 Uiso 1 1 d GR . . . .
H2B H 0.820237 -0.066822 0.163818 0.113 Uiso 1 1 d GR . . . .
C1 C 0.4473(3) 0.5676(3) 0.2637(2) 0.0502(8) Uani 1 1 d . . . . .
C2 C 0.5775(3) 0.5213(3) 0.2051(2) 0.0518(8) Uani 1 1 d . . . . .
C3 C 0.3357(3) 0.4795(3) 0.3167(2) 0.0479(8) Uani 1 1 d . . . . .
C4 C 0.2758(3) 0.4741(3) 0.4359(3) 0.0536(8) Uani 1 1 d . . . . .
H4 H 0.308190 0.523431 0.483770 0.064 Uiso 1 1 calc R . . . .
C5 C 0.1696(3) 0.3975(3) 0.4848(3) 0.0574(9) Uani 1 1 d . . . . .
H5 H 0.133576 0.394016 0.565567 0.069 Uiso 1 1 calc R . . . .
C6 C 0.1163(3) 0.3264(3) 0.4159(3) 0.0570(9) Uani 1 1 d . . . . .
C7 C 0.1727(3) 0.3325(3) 0.2964(3) 0.0579(8) Uani 1 1 d . . . . .
H7 H 0.137075 0.285648 0.247999 0.069 Uiso 1 1 calc R . . . .
C8 C 0.2808(3) 0.4070(3) 0.2481(3) 0.0565(8) Uani 1 1 d . . . . .
H8 H 0.317882 0.408764 0.167839 0.068 Uiso 1 1 calc R . . . .
C9 C 0.4020(3) 0.7096(3) 0.2843(2) 0.0495(8) Uani 1 1 d . . . . .
C10 C 0.2564(4) 0.7869(3) 0.2658(3) 0.0636(9) Uani 1 1 d . . . . .
H10 H 0.186111 0.750687 0.236849 0.076 Uiso 1 1 calc R . . . .
C11 C 0.2145(4) 0.9168(4) 0.2898(3) 0.0789(11) Uani 1 1 d . . . . .
H11 H 0.117795 0.968284 0.274450 0.095 Uiso 1 1 calc R . . . .
C12 C 0.3152(5) 0.9690(4) 0.3361(3) 0.0825(12) Uani 1 1 d . . . . .
H12 H 0.286261 1.055185 0.354193 0.099 Uiso 1 1 calc R . . . .
C13 C 0.4579(5) 0.8954(4) 0.3558(3) 0.0768(11) Uani 1 1 d . . . . .
H13 H 0.526631 0.931789 0.386397 0.092 Uiso 1 1 calc R . . . .
C14 C 0.5008(4) 0.7667(3) 0.3304(3) 0.0611(9) Uani 1 1 d . . . . .
H14 H 0.598618 0.717270 0.344651 0.073 Uiso 1 1 calc R . . . .
C15 C 0.6362(3) 0.3718(3) 0.2110(3) 0.0502(8) Uani 1 1 d . . . . .
C16 C 0.6567(3) 0.2776(3) 0.3220(3) 0.0602(9) Uani 1 1 d . . . . .
H16 H 0.626958 0.307132 0.394299 0.072 Uiso 1 1 calc R . . . .
C17 C 0.7197(3) 0.1414(3) 0.3284(3) 0.0643(9) Uani 1 1 d . . . . .
H17 H 0.734047 0.080729 0.404499 0.077 Uiso 1 1 calc R . . . .
C18 C 0.7618(4) 0.0943(3) 0.2230(3) 0.0627(9) Uani 1 1 d . . . . .
C19 C 0.7424(3) 0.1855(4) 0.1115(3) 0.0649(9) Uani 1 1 d . . . . .
H19 H 0.770030 0.154705 0.039553 0.078 Uiso 1 1 calc R . . . .
C20 C 0.6820(3) 0.3225(3) 0.1057(3) 0.0592(9) Uani 1 1 d . . . . .
H20 H 0.671682 0.383504 0.029464 0.071 Uiso 1 1 calc R . . . .
C21 C 0.6756(4) 0.6141(3) 0.1341(3) 0.0522(8) Uani 1 1 d . . . . .
C22 C 0.6168(4) 0.7378(3) 0.0551(3) 0.0607(9) Uani 1 1 d . . . . .
H22 H 0.513290 0.765962 0.047955 0.073 Uiso 1 1 calc R . . . .
C23 C 0.7099(4) 0.8192(4) -0.0126(3) 0.0725(10) Uani 1 1 d . . . . .
H23 H 0.668810 0.901271 -0.065771 0.087 Uiso 1 1 calc R . . . .
C24 C 0.8622(5) 0.7806(4) -0.0026(3) 0.0787(11) Uani 1 1 d . . . . .
H24 H 0.924606 0.836477 -0.048061 0.094 Uiso 1 1 calc R . . . .
C25 C 0.9221(4) 0.6595(4) 0.0748(3) 0.0778(11) Uani 1 1 d . . . . .
H25 H 1.025771 0.633116 0.081783 0.093 Uiso 1 1 calc R . . . .
C26 C 0.8306(4) 0.5752(3) 0.1430(3) 0.0679(10) Uani 1 1 d . . . . .
H26 H 0.872993 0.492568 0.194799 0.081 Uiso 1 1 calc R . . . .

loop_
_atom_site_aniso_label
_atom_site_aniso_U_11
_atom_site_aniso_U_22
_atom_site_aniso_U_33
_atom_site_aniso_U_23
_atom_site_aniso_U_13
_atom_site_aniso_U_12
N1 0.074(2) 0.065(2) 0.128(3) -0.0150(18) 0.0272(19) -0.0220(18)
N2 0.098(3) 0.075(2) 0.115(2) -0.0382(18) 0.001(2) -0.0126(19)
C1 0.048(2) 0.053(2) 0.0519(18) -0.0143(15) 0.0004(15) -0.0137(16)
C2 0.049(2) 0.058(2) 0.0513(18) -0.0156(16) 0.0010(15) -0.0144(17)
C3 0.0423(18) 0.0499(19) 0.0510(18) -0.0128(15) 0.0048(15) -0.0098(15)
C4 0.050(2) 0.057(2) 0.0567(19) -0.0176(16) -0.0025(16) -0.0124(16)
C5 0.053(2) 0.061(2) 0.0559(19) -0.0112(17) 0.0082(16) -0.0141(18)
C6 0.045(2) 0.049(2) 0.076(2) -0.0120(18) 0.0117(17) -0.0155(17)
C7 0.057(2) 0.054(2) 0.069(2) -0.0186(17) -0.0010(18) -0.0194(17)
C8 0.058(2) 0.060(2) 0.0557(18) -0.0198(17) 0.0047(16) -0.0169(18)
C9 0.045(2) 0.050(2) 0.0504(17) -0.0079(15) 0.0084(15) -0.0124(17)
C10 0.054(2) 0.062(2) 0.069(2) -0.0040(17) 0.0058(17) -0.0140(18)
C11 0.076(3) 0.059(3) 0.084(3) -0.002(2) 0.006(2) 0.003(2)
C12 0.100(4) 0.054(3) 0.083(3) -0.013(2) 0.020(3) -0.008(3)
C13 0.095(3) 0.067(3) 0.078(2) -0.025(2) 0.014(2) -0.035(2)
C14 0.060(2) 0.060(2) 0.064(2) -0.0169(17) 0.0074(17) -0.0152(19)
C15 0.051(2) 0.050(2) 0.0532(18) -0.0141(16) 0.0040(16) -0.0169(16)
C16 0.066(2) 0.060(2) 0.059(2) -0.0202(18) 0.0096(17) -0.0198(19)
C17 0.069(2) 0.061(2) 0.064(2) -0.0135(18) -0.0034(18) -0.0169(19)
C18 0.056(2) 0.051(2) 0.085(2) -0.026(2) -0.0005(19) -0.0085(18)
C19 0.063(2) 0.072(2) 0.065(2) -0.031(2) 0.0053(18) -0.014(2)
C20 0.056(2) 0.067(2) 0.0537(19) -0.0162(17) 0.0043(16) -0.0103(18)
C21 0.050(2) 0.058(2) 0.0530(18) -0.0167(16) 0.0079(16) -0.0201(17)
C22 0.060(2) 0.072(2) 0.0514(19) -0.0099(17) -0.0012(17) -0.0204(19)
C23 0.083(3) 0.079(3) 0.056(2) -0.0097(18) 0.012(2) -0.030(2)
C24 0.079(3) 0.093(3) 0.075(3) -0.029(2) 0.025(2) -0.042(3)
C25 0.052(2) 0.088(3) 0.101(3) -0.034(2) 0.015(2) -0.026(2)
C26 0.057(2) 0.063(2) 0.083(2) -0.0165(19) 0.006(2) -0.0161(19)

loop_
_atom_type_symbol
_atom_type_description
_atom_type_scat_dispersion_real
_atom_type_scat_dispersion_imag
_atom_type_scat_source
C C 0.0033 0.0016 'International Tables Vol C Tables 4.2.6.8 and 6.1.1.4'
H H 0.0000 0.0000 'International Tables Vol C Tables 4.2.6.8 and 6.1.1.4'
N N 0.0061 0.0033 'International Tables Vol C Tables 4.2.6.8 and 6.1.1.4'

loop_
_geom_angle_atom_site_label_1
_geom_angle_atom_site_label_2
_geom_angle_atom_site_label_3
_geom_angle
_geom_angle_site_symmetry_1
_geom_angle_site_symmetry_3
_geom_angle_publ_flag
H1A N1 H1B 109.2 . . ?
C6 N1 H1A 108.3 . . ?
C6 N1 H1B 110.0 . . ?
H2A N2 H2B 109.1 . . ?
C18 N2 H2A 109.6 . . ?
C18 N2 H2B 108.9 . . ?
C2 C1 C3 123.0(3) . . ?
C2 C1 C9 123.3(3) . . ?
C9 C1 C3 113.7(2) . . ?
C1 C2 C15 121.8(3) . . ?
C1 C2 C21 122.9(3) . . ?
C21 C2 C15 115.4(3) . . ?
C4 C3 C1 120.7(3) . . ?
C8 C3 C1 122.3(2) . . ?
C8 C3 C4 116.9(3) . . ?
C3 C4 H4 119.2 . . ?
C5 C4 C3 121.6(3) . . ?
C5 C4 H4 119.2 . . ?
C4 C5 H5 119.6 . . ?
C6 C5 C4 120.8(3) . . ?
C6 C5 H5 119.6 . . ?
C5 C6 N1 122.3(3) . . ?
C5 C6 C7 118.4(3) . . ?
C7 C6 N1 119.3(3) . . ?
C6 C7 H7 119.6 . . ?
C8 C7 C6 120.8(3) . . ?
C8 C7 H7 119.6 . . ?
C3 C8 H8 119.3 . . ?
C7 C8 C3 121.4(3) . . ?
C7 C8 H8 119.3 . . ?
C10 C9 C1 121.8(3) . . ?
C14 C9 C1 120.9(3) . . ?
C14 C9 C10 117.1(3) . . ?
C9 C10 H10 119.5 . . ?
C11 C10 C9 121.1(3) . . ?
C11 C10 H10 119.5 . . ?
C10 C11 H11 120.0 . . ?
C12 C11 C10 119.9(4) . . ?
C12 C11 H11 120.0 . . ?
C11 C12 H12 119.9 . . ?
C13 C12 C11 120.2(4) . . ?
C13 C12 H12 119.9 . . ?
C12 C13 H13 119.9 . . ?
C12 C13 C14 120.1(4) . . ?
C14 C13 H13 119.9 . . ?
C9 C14 H14 119.2 . . ?
C13 C14 C9 121.5(3) . . ?
C13 C14 H14 119.2 . . ?
C16 C15 C2 121.4(3) . . ?
C16 C15 C20 116.9(3) . . ?
C20 C15 C2 121.6(3) . . ?
C15 C16 H16 119.1 . . ?
C17 C16 C15 121.7(3) . . ?
C17 C16 H16 119.1 . . ?
C16 C17 H17 119.8 . . ?
C16 C17 C18 120.4(3) . . ?
C18 C17 H17 119.8 . . ?
C17 C18 N2 119.6(3) . . ?
C19 C18 N2 121.2(3) . . ?
C19 C18 C17 119.1(3) . . ?
C18 C19 H19 119.9 . . ?
C18 C19 C20 120.2(3) . . ?
C20 C19 H19 119.9 . . ?
C15 C20 H20 119.2 . . ?
C19 C20 C15 121.6(3) . . ?
C19 C20 H20 119.2 . . ?
C22 C21 C2 121.8(3) . . ?
C22 C21 C26 118.2(3) . . ?
C26 C21 C2 119.9(3) . . ?
C21 C22 H22 119.6 . . ?
C23 C22 C21 120.7(3) . . ?
C23 C22 H22 119.6 . . ?
C22 C23 H23 119.7 . . ?
C24 C23 C22 120.7(3) . . ?
C24 C23 H23 119.7 . . ?
C23 C24 H24 120.3 . . ?
C25 C24 C23 119.5(3) . . ?
C25 C24 H24 120.3 . . ?
C24 C25 H25 119.6 . . ?
C24 C25 C26 120.9(3) . . ?
C26 C25 H25 119.6 . . ?
C21 C26 H26 120.0 . . ?
C25 C26 C21 120.1(3) . . ?
C25 C26 H26 120.0 . . ?

loop_
_geom_bond_atom_site_label_1
_geom_bond_atom_site_label_2
_geom_bond_distance
_geom_bond_site_symmetry_2
_geom_bond_publ_flag
N1 H1A 0.8619 . ?
N1 H1B 0.8620 . ?
N1 C6 1.397(3) . ?
N2 H2A 0.8640 . ?
N2 H2B 0.8637 . ?
N2 C18 1.411(3) . ?
C1 C2 1.348(4) . ?
C1 C3 1.501(4) . ?
C1 C9 1.490(4) . ?
C2 C15 1.494(4) . ?
C2 C21 1.492(4) . ?
C3 C4 1.390(3) . ?
C3 C8 1.386(4) . ?
C4 H4 0.9300 . ?
C4 C5 1.377(3) . ?
C5 H5 0.9300 . ?
C5 C6 1.371(4) . ?
C6 C7 1.383(4) . ?
C7 H7 0.9300 . ?
C7 C8 1.377(3) . ?
C8 H8 0.9300 . ?
C9 C10 1.392(4) . ?
C9 C14 1.381(4) . ?
C10 H10 0.9300 . ?
C10 C11 1.386(4) . ?
C11 H11 0.9300 . ?
C11 C12 1.362(5) . ?
C12 H12 0.9300 . ?
C12 C13 1.360(4) . ?
C13 H13 0.9300 . ?
C13 C14 1.380(4) . ?
C14 H14 0.9300 . ?
C15 C16 1.381(4) . ?
C15 C20 1.389(4) . ?
C16 H16 0.9300 . ?
C16 C17 1.373(4) . ?
C17 H17 0.9300 . ?
C17 C18 1.374(4) . ?
C18 C19 1.371(4) . ?
C19 H19 0.9300 . ?
C19 C20 1.378(4) . ?
C20 H20 0.9300 . ?
C21 C22 1.389(4) . ?
C21 C26 1.389(4) . ?
C22 H22 0.9300 . ?
C22 C23 1.375(4) . ?
C23 H23 0.9300 . ?
C23 C24 1.367(4) . ?
C24 H24 0.9300 . ?
C24 C25 1.365(4) . ?
C25 H25 0.9300 . ?
C25 C26 1.385(4) . ?
C26 H26 0.9300 . ?

loop_
_geom_torsion_atom_site_label_1
_geom_torsion_atom_site_label_2
_geom_torsion_atom_site_label_3
_geom_torsion_atom_site_label_4
_geom_torsion
_geom_torsion_site_symmetry_1
_geom_torsion_site_symmetry_2
_geom_torsion_site_symmetry_3
_geom_torsion_site_symmetry_4
_geom_torsion_publ_flag
N1 C6 C7 C8 -178.6(3) . . . . ?
N2 C18 C19 C20 -176.4(3) . . . . ?
C1 C2 C15 C16 -54.4(4) . . . . ?
C1 C2 C15 C20 130.0(3) . . . . ?
C1 C2 C21 C22 -44.0(4) . . . . ?
C1 C2 C21 C26 138.2(3) . . . . ?
C1 C3 C4 C5 177.8(3) . . . . ?
C1 C3 C8 C7 -176.6(3) . . . . ?
C1 C9 C10 C11 177.5(3) . . . . ?
C1 C9 C14 C13 -176.6(3) . . . . ?
C2 C1 C3 C4 131.6(3) . . . . ?
C2 C1 C3 C8 -52.4(4) . . . . ?
C2 C1 C9 C10 136.3(3) . . . . ?
C2 C1 C9 C14 -48.0(4) . . . . ?
C2 C15 C16 C17 -175.6(3) . . . . ?
C2 C15 C20 C19 177.0(3) . . . . ?
C2 C21 C22 C23 -177.7(3) . . . . ?
C2 C21 C26 C25 178.3(3) . . . . ?
C3 C1 C2 C15 -13.1(4) . . . . ?
C3 C1 C2 C21 169.2(3) . . . . ?
C3 C1 C9 C10 -44.9(3) . . . . ?
C3 C1 C9 C14 130.8(3) . . . . ?
C3 C4 C5 C6 -1.7(4) . . . . ?
C4 C3 C8 C7 -0.4(4) . . . . ?
C4 C5 C6 N1 179.7(3) . . . . ?
C4 C5 C6 C7 0.5(5) . . . . ?
C5 C6 C7 C8 0.7(4) . . . . ?
C6 C7 C8 C3 -0.7(5) . . . . ?
C8 C3 C4 C5 1.6(4) . . . . ?
C9 C1 C2 C15 165.6(3) . . . . ?
C9 C1 C2 C21 -12.1(4) . . . . ?
C9 C1 C3 C4 -47.3(4) . . . . ?
C9 C1 C3 C8 128.8(3) . . . . ?
C9 C10 C11 C12 -2.1(5) . . . . ?
C10 C9 C14 C13 -0.7(4) . . . . ?
C10 C11 C12 C13 1.7(5) . . . . ?
C11 C12 C13 C14 -0.8(5) . . . . ?
C12 C13 C14 C9 0.3(5) . . . . ?
C14 C9 C10 C11 1.6(4) . . . . ?
C15 C2 C21 C22 138.1(3) . . . . ?
C15 C2 C21 C26 -39.7(4) . . . . ?
C15 C16 C17 C18 -1.4(5) . . . . ?
C16 C15 C20 C19 1.3(5) . . . . ?
C16 C17 C18 N2 177.9(3) . . . . ?
C16 C17 C18 C19 1.1(5) . . . . ?
C17 C18 C19 C20 0.3(5) . . . . ?
C18 C19 C20 C15 -1.5(5) . . . . ?
C20 C15 C16 C17 0.2(5) . . . . ?
C21 C2 C15 C16 123.5(3) . . . . ?
C21 C2 C15 C20 -52.1(4) . . . . ?
C21 C22 C23 C24 -0.7(5) . . . . ?
C22 C21 C26 C25 0.4(5) . . . . ?
C22 C23 C24 C25 0.6(5) . . . . ?
C23 C24 C25 C26 0.1(5) . . . . ?
C24 C25 C26 C21 -0.6(5) . . . . ?
C26 C21 C22 C23 0.2(4) . . . . ?
